data_1005026
loop_
_publ_author_name
'Gitzendanner, R L'
'DiSalvo, F J'

_publ_section_title
;
Synthesis and structure of a new quinary sulfide halide: La Ca2 Ge S4
Cl3
;
_journal_coden_ASTM INOCAJ
_journal_name_full 'Inorganic Chemistry'
_journal_page_first 2623
_journal_page_last 2626
_journal_paper_doi 10.1021/ic951184z
_journal_volume 35
_journal_year 1996
_chemical_formula_structural 'La Ca2 Ge S4 Cl3'
_chemical_formula_sum 'Ca2 Cl3 Ge La S4'
_chemical_name_systematic
;
Lanthanum dicalcium germanium tetrasulfide trichloride
;
_space_group_IT_number 186
_symmetry_cell_setting hexagonal
_symmetry_Int_Tables_number 186
_symmetry_space_group_name_Hall 'P 6c -2c'
_symmetry_space_group_name_H-M 'P 63 m c'
_cell_angle_alpha 90
_cell_angle_beta 90
_cell_angle_gamma 120
_cell_formula_units_Z 2
_cell_length_a 9.7311(14)
_cell_length_b 9.7311(14)
_cell_length_c 6.3366(13)
_cell_volume 519.6
_refine_ls_R_factor_all 0.028
_cod_database_code 1005026

loop_
_symmetry_equiv_pos_as_xyz
x,y,z
-y,x-y,z
y-x,-x,z
-y,-x,z
y-x,y,z
x,x-y,z
-x,-y,1/2+z
y,y-x,1/2+z
x-y,x,1/2+z
y,x,1/2+z
x-y,-y,1/2+z
-x,y-x,1/2+z

loop_
_atom_site_label
_atom_site_type_symbol
_atom_site_symmetry_multiplicity
_atom_site_Wyckoff_symbol
_atom_site_fract_x
_atom_site_fract_y
_atom_site_fract_z
_atom_site_occupancy
_atom_site_attached_hydrogens
_atom_site_calc_flag
La1 La3+ 6 c 0.8118(1) 0.1882(1) 0.0720(1) 0.333 0 d
Ca1 Ca2+ 6 c 0.8118(1) 0.1882(1) 0.0720(1) 0.667 0 d
Ge1 Ge4+ 2 b 0.3333 0.6667 .0000(2) 1. 0 d
Cl1 Cl1- 6 c 0.1222(1) 0.8778(1) 0.1670(4) 1. 0 d
S1 S2- 2 b 0.3333 0.6667 0.3501(5) 1. 0 d
S2 S2- 6 c 0.5459(1) 0.4541(1) 0.3608(3) 1. 0 d

loop_
_atom_type_symbol
_atom_type_oxidation_number
La3+ 3.000
Ca2+ 2.000
Ge4+ 4.000
Cl1- -1.000
S2- -2.000
